data_2239929
loop_
_publ_author_name
'Gangadharan, Rajeswari'
'Haribabu, Jebiti'
'Karvembu, Ramasamy'
'Sethusankar, K.'

_publ_section_title
;
 Crystal structure of
 (<i>E</i>)-2-[(4-chloro-2<i>H</i>-chromen-3-yl)methylidene]-<i>N</i>-cyclohexylhydrazinecarbothioamide
;
_journal_coeditor_code SU2769
_journal_issue 9
_journal_name_full 'Acta Crystallographica Section E'
_journal_page_first o1039
_journal_page_last o1040
_journal_paper_doi 10.1107/S1600536814018509
_journal_volume 70
_journal_year 2014
_chemical_formula_iupac 'C17 H20 Cl N3 O S'
_chemical_formula_moiety 'C17 H20 Cl N3 O S'
_chemical_formula_sum 'C17 H20 Cl N3 O S'
_chemical_formula_weight 349.87
_chemical_name_systematic
'(<i>E</i>)-2-[(4-Chloro-2<i>H</i>-chromen-3-yl)methylidene]-<i>N</i>-cyclohexylhydrazine carbothioamide'
_space_group_IT_number 61
_symmetry_cell_setting orthorhombic
_symmetry_space_group_name_Hall '-P 2ac 2ab'
_symmetry_space_group_name_H-M 'P b c a'
_atom_sites_solution_hydrogens geom
_atom_sites_solution_primary direct
_atom_sites_solution_secondary difmap
_audit_creation_method SHELXL-97
_cell_angle_alpha 90.00
_cell_angle_beta 90.00
_cell_angle_gamma 90.00
_cell_formula_units_Z 8
_cell_length_a 12.2857(12)
_cell_length_b 15.3082(16)
_cell_length_c 18.5241(18)
_cell_measurement_reflns_used 2762
_cell_measurement_temperature 296(2)
_cell_measurement_theta_max 28.31
_cell_measurement_theta_min 2.20
_cell_volume 3483.9(6)
_computing_cell_refinement 'SAINT (Bruker, 2008)'
_computing_data_collection 'APEX2 (Bruker, 2008)'
_computing_data_reduction 'SAINT (Bruker, 2008)'
_computing_molecular_graphics 'ORTEP-3 for Windows (Farrugia, 2012)'
_computing_publication_material 'SHELXL97 (Sheldrick, 2008)  and PLATON (Spek, 2009)'
_computing_structure_refinement 'SHELXL97 (Sheldrick, 2008)'
_computing_structure_solution 'SHELXS97 (Sheldrick, 2008)'
_diffrn_ambient_temperature 296(2)
_diffrn_measured_fraction_theta_full 0.998
_diffrn_measured_fraction_theta_max 0.990
_diffrn_measurement_device_type 'Bruker SMART APEXII area-detector diffractometer'
_diffrn_measurement_method '\w and \f scans'
_diffrn_radiation_monochromator graphite
_diffrn_radiation_source 'fine-focus sealed tube'
_diffrn_radiation_type MoK\a
_diffrn_radiation_wavelength 0.71073
_diffrn_reflns_av_R_equivalents 0.0328
_diffrn_reflns_av_sigmaI/netI 0.0303
_diffrn_reflns_limit_h_max 16
_diffrn_reflns_limit_h_min -15
_diffrn_reflns_limit_k_max 19
_diffrn_reflns_limit_k_min -19
_diffrn_reflns_limit_l_max 23
_diffrn_reflns_limit_l_min -24
_diffrn_reflns_number 18568
_diffrn_reflns_theta_full 25.00
_diffrn_reflns_theta_max 28.31
_diffrn_reflns_theta_min 2.20
_exptl_absorpt_coefficient_mu 0.347
_exptl_absorpt_correction_T_max 0.933
_exptl_absorpt_correction_T_min 0.901
_exptl_absorpt_correction_type multi-scan
_exptl_absorpt_process_details '(SADABS; Bruker, 2008)'
_exptl_crystal_colour colourless
_exptl_crystal_density_diffrn 1.334
_exptl_crystal_density_method 'not measured'
_exptl_crystal_description block
_exptl_crystal_F_000 1472
_exptl_crystal_size_max 0.30
_exptl_crystal_size_mid 0.25
_exptl_crystal_size_min 0.20
_refine_diff_density_max 0.318
_refine_diff_density_min -0.313
_refine_ls_extinction_method none
_refine_ls_goodness_of_fit_ref 1.018
_refine_ls_hydrogen_treatment constr
_refine_ls_matrix_type full
_refine_ls_number_parameters 208
_refine_ls_number_reflns 4291
_refine_ls_number_restraints 0
_refine_ls_restrained_S_all 1.018
_refine_ls_R_factor_all 0.0836
_refine_ls_R_factor_gt 0.0496
_refine_ls_shift/su_max 0.001
_refine_ls_shift/su_mean 0.000
_refine_ls_structure_factor_coef Fsqd
_refine_ls_weighting_details 'calc w=1/[\s^2^(Fo^2^)+(0.0745P)^2^+0.9377P] where P=(Fo^2^+2Fc^2^)/3'
_refine_ls_weighting_scheme calc
_refine_ls_wR_factor_gt 0.1297
_refine_ls_wR_factor_ref 0.1523
_reflns_number_gt 2762
_reflns_number_total 4291
_reflns_threshold_expression >2sigma(I)
_cod_data_source_file su2769sup1.cif
_cod_data_source_block I
_cod_database_code 2239929
_cod_database_fobs_code 2239929

loop_
_symmetry_equiv_pos_as_xyz
'x, y, z'
'-x+1/2, -y, z+1/2'
'-x, y+1/2, -z+1/2'
'x+1/2, -y+1/2, -z'
'-x, -y, -z'
'x-1/2, y, -z-1/2'
'x, -y-1/2, z-1/2'
'-x-1/2, y-1/2, z'

loop_
_atom_site_type_symbol
_atom_site_label
_atom_site_fract_x
_atom_site_fract_y
_atom_site_fract_z
_atom_site_U_iso_or_equiv
_atom_site_adp_type
_atom_site_calc_flag
_atom_site_refinement_flags
_atom_site_occupancy
_atom_site_symmetry_multiplicity
C C1 1.1410(2) 0.0421(2) 0.35313(15) 0.0735(8) Uani d . 1 1
H H1 1.1134 0.0105 0.3144 0.088 Uiso calc R 1 1
C C2 1.2530(2) 0.0541(2) 0.36038(19) 0.0835(10) Uani d . 1 1
H H2 1.2997 0.0306 0.3259 0.100 Uiso calc R 1 1
C C3 1.2948(2) 0.0990(2) 0.41635(19) 0.0824(9) Uani d . 1 1
H H3 1.3698 0.1057 0.4205 0.099 Uiso calc R 1 1
C C4 1.2276(2) 0.1348(2) 0.46699(17) 0.0790(8) Uani d . 1 1
H H4 1.2568 0.1662 0.5054 0.095 Uiso calc R 1 1
C C5 1.11588(18) 0.12440(18) 0.46109(13) 0.0600(6) Uani d . 1 1
C C6 1.07055(17) 0.07780(15) 0.40441(12) 0.0514(5) Uani d . 1 1
C C7 0.95198(17) 0.06950(15) 0.40340(11) 0.0485(5) Uani d . 1 1
C C8 0.88960(16) 0.10411(14) 0.45507(10) 0.0438(5) Uani d . 1 1
C C9 0.94477(19) 0.1572(2) 0.51200(14) 0.0712(8) Uani d . 1 1
H H9A 0.9170 0.2164 0.5085 0.085 Uiso calc R 1 1
H H9B 0.9222 0.1345 0.5585 0.085 Uiso calc R 1 1
C C10 0.77399(16) 0.08929(15) 0.46230(10) 0.0453(5) Uani d . 1 1
H H10 0.7364 0.0579 0.4273 0.054 Uiso calc R 1 1
C C11 0.56710(15) 0.10953(15) 0.58999(10) 0.0444(5) Uani d . 1 1
C C12 0.59224(15) 0.17836(15) 0.71073(10) 0.0423(5) Uani d . 1 1
H H12 0.5665 0.1240 0.7327 0.051 Uiso calc R 1 1
C C13 0.50398(19) 0.24676(16) 0.71814(12) 0.0563(6) Uani d . 1 1
H H13A 0.4375 0.2255 0.6960 0.068 Uiso calc R 1 1
H H13B 0.5259 0.2995 0.6930 0.068 Uiso calc R 1 1
C C14 0.4829(2) 0.2677(2) 0.79728(14) 0.0729(8) Uani d . 1 1
H H14A 0.4279 0.3129 0.8007 0.087 Uiso calc R 1 1
H H14B 0.4555 0.2160 0.8215 0.087 Uiso calc R 1 1
C C15 0.5855(2) 0.2981(2) 0.83439(14) 0.0733(8) Uani d . 1 1
H H15A 0.6093 0.3527 0.8130 0.088 Uiso calc R 1 1
H H15B 0.5704 0.3087 0.8850 0.088 Uiso calc R 1 1
C C16 0.6747(2) 0.2314(2) 0.82767(13) 0.0713(8) Uani d . 1 1
H H16A 0.6547 0.1794 0.8546 0.086 Uiso calc R 1 1
H H16B 0.7410 0.2546 0.8486 0.086 Uiso calc R 1 1
C C17 0.69562(17) 0.2068(2) 0.74917(12) 0.0645(7) Uani d . 1 1
H H17A 0.7266 0.2566 0.7241 0.077 Uiso calc R 1 1
H H17B 0.7483 0.1597 0.7474 0.077 Uiso calc R 1 1
N N1 0.72378(13) 0.11972(13) 0.51739(8) 0.0456(4) Uani d . 1 1
N N2 0.61712(13) 0.09549(13) 0.52482(8) 0.0481(4) Uani d . 1 1
H H2A 0.5823 0.0721 0.4895 0.058 Uiso calc R 1 1
N N3 0.62011(13) 0.16098(12) 0.63520(9) 0.0486(4) Uani d . 1 1
H H3A 0.6769 0.1870 0.6185 0.058 Uiso calc R 1 1
Cl Cl1 0.89480(7) 0.01105(6) 0.33357(4) 0.0936(3) Uani d . 1 1
O O1 1.05307(15) 0.16182(18) 0.51223(12) 0.1067(9) Uani d . 1 1
S S1 0.44825(4) 0.05982(5) 0.60746(3) 0.0645(2) Uani d . 1 1

loop_
_atom_site_aniso_label
_atom_site_aniso_U_11
_atom_site_aniso_U_22
_atom_site_aniso_U_33
_atom_site_aniso_U_12
_atom_site_aniso_U_13
_atom_site_aniso_U_23
C1 0.0760(17) 0.0745(19) 0.0699(15) 0.0181(15) 0.0253(13) 0.0081(14)
C2 0.0698(17) 0.086(2) 0.095(2) 0.0314(16) 0.0410(16) 0.0311(19)
C3 0.0520(14) 0.089(2) 0.106(2) 0.0117(15) 0.0193(15) 0.039(2)
C4 0.0504(13) 0.093(2) 0.0933(19) -0.0055(14) 0.0029(13) 0.0141(18)
C5 0.0483(12) 0.0669(16) 0.0649(13) -0.0009(12) 0.0085(10) 0.0079(13)
C6 0.0532(11) 0.0488(13) 0.0523(11) 0.0072(10) 0.0149(9) 0.0133(10)
C7 0.0581(12) 0.0446(12) 0.0429(10) -0.0022(10) 0.0071(9) -0.0021(9)
C8 0.0481(10) 0.0453(12) 0.0381(9) -0.0035(9) 0.0032(8) 0.0006(9)
C9 0.0466(12) 0.100(2) 0.0675(15) -0.0087(13) 0.0033(10) -0.0310(15)
C10 0.0467(10) 0.0522(13) 0.0370(9) -0.0054(10) 0.0004(8) -0.0019(9)
C11 0.0390(9) 0.0516(13) 0.0425(9) 0.0002(9) 0.0007(7) -0.0016(10)
C12 0.0405(9) 0.0481(12) 0.0385(9) -0.0048(9) 0.0027(7) -0.0014(9)
C13 0.0556(13) 0.0614(16) 0.0519(11) 0.0092(12) 0.0019(9) -0.0019(11)
C14 0.0633(15) 0.092(2) 0.0634(14) 0.0143(15) 0.0081(12) -0.0221(15)
C15 0.0829(18) 0.0764(19) 0.0608(14) -0.0063(16) 0.0083(13) -0.0251(14)
C16 0.0611(14) 0.097(2) 0.0556(13) -0.0050(15) -0.0097(11) -0.0245(14)
C17 0.0412(11) 0.0898(19) 0.0625(13) -0.0023(12) -0.0016(10) -0.0232(14)
N1 0.0417(8) 0.0540(11) 0.0412(8) -0.0050(8) 0.0034(6) 0.0009(8)
N2 0.0396(8) 0.0637(12) 0.0410(8) -0.0071(8) 0.0016(6) -0.0058(8)
N3 0.0423(8) 0.0598(12) 0.0436(8) -0.0144(8) 0.0096(7) -0.0081(8)
Cl1 0.0938(6) 0.1186(7) 0.0683(4) -0.0167(5) 0.0133(3) -0.0505(4)
O1 0.0485(10) 0.173(3) 0.0992(15) -0.0152(12) 0.0062(9) -0.0721(16)
S1 0.0446(3) 0.0870(5) 0.0621(4) -0.0208(3) 0.0102(2) -0.0205(3)

loop_
_atom_type_symbol
_atom_type_description
_atom_type_scat_dispersion_real
_atom_type_scat_dispersion_imag
_atom_type_scat_source
C C 0.0033 0.0016 'International Tables Vol C Tables 4.2.6.8 and 6.1.1.4'
H H 0.0000 0.0000 'International Tables Vol C Tables 4.2.6.8 and 6.1.1.4'
N N 0.0061 0.0033 'International Tables Vol C Tables 4.2.6.8 and 6.1.1.4'
Cl Cl 0.1484 0.1585 'International Tables Vol C Tables 4.2.6.8 and 6.1.1.4'
O O 0.0106 0.0060 'International Tables Vol C Tables 4.2.6.8 and 6.1.1.4'
S S 0.1246 0.1234 'International Tables Vol C Tables 4.2.6.8 and 6.1.1.4'

loop_
_geom_angle_atom_site_label_1
_geom_angle_atom_site_label_2
_geom_angle_atom_site_label_3
_geom_angle
C2 C1 C6 119.7(3)
C2 C1 H1 120.2
C6 C1 H1 120.2
C3 C2 C1 121.2(3)
C3 C2 H2 119.4
C1 C2 H2 119.4
C2 C3 C4 120.3(3)
C2 C3 H3 119.9
C4 C3 H3 119.9
C3 C4 C5 119.9(3)
C3 C4 H4 120.0
C5 C4 H4 120.0
O1 C5 C6 121.4(2)
O1 C5 C4 117.5(3)
C6 C5 C4 121.1(2)
C5 C6 C1 117.9(2)
C5 C6 C7 117.04(19)
C1 C6 C7 125.1(2)
C8 C7 C6 121.9(2)
C8 C7 Cl1 120.68(17)
C6 C7 Cl1 117.45(16)
C7 C8 C10 124.63(19)
C7 C8 C9 117.47(19)
C10 C8 C9 117.78(18)
O1 C9 C8 119.0(2)
O1 C9 H9A 107.6
C8 C9 H9A 107.6
O1 C9 H9B 107.6
C8 C9 H9B 107.6
H9A C9 H9B 107.0
N1 C10 C8 119.37(18)
N1 C10 H10 120.3
C8 C10 H10 120.3
N3 C11 N2 115.49(17)
N3 C11 S1 125.24(15)
N2 C11 S1 119.25(15)
N3 C12 C13 112.32(17)
N3 C12 C17 107.71(16)
C13 C12 C17 110.98(19)
N3 C12 H12 108.6
C13 C12 H12 108.6
C17 C12 H12 108.6
C12 C13 C14 110.75(19)
C12 C13 H13A 109.5
C14 C13 H13A 109.5
C12 C13 H13B 109.5
C14 C13 H13B 109.5
H13A C13 H13B 108.1
C15 C14 C13 111.2(2)
C15 C14 H14A 109.4
C13 C14 H14A 109.4
C15 C14 H14B 109.4
C13 C14 H14B 109.4
H14A C14 H14B 108.0
C16 C15 C14 111.2(2)
C16 C15 H15A 109.4
C14 C15 H15A 109.4
C16 C15 H15B 109.4
C14 C15 H15B 109.4
H15A C15 H15B 108.0
C15 C16 C17 111.7(2)
C15 C16 H16A 109.3
C17 C16 H16A 109.3
C15 C16 H16B 109.3
C17 C16 H16B 109.3
H16A C16 H16B 107.9
C12 C17 C16 112.15(18)
C12 C17 H17A 109.2
C16 C17 H17A 109.2
C12 C17 H17B 109.2
C16 C17 H17B 109.2
H17A C17 H17B 107.9
C10 N1 N2 116.28(17)
N1 N2 C11 118.36(16)
N1 N2 H2A 120.8
C11 N2 H2A 120.8
C11 N3 C12 126.76(17)
C11 N3 H3A 116.6
C12 N3 H3A 116.6
C9 O1 C5 123.1(2)

loop_
_geom_bond_atom_site_label_1
_geom_bond_atom_site_label_2
_geom_bond_distance
C1 C2 1.395(4)
C1 C6 1.397(3)
C1 H1 0.9300
C2 C3 1.346(5)
C2 H2 0.9300
C3 C4 1.364(4)
C3 H3 0.9300
C4 C5 1.387(3)
C4 H4 0.9300
C5 O1 1.349(3)
C5 C6 1.386(3)
C6 C7 1.462(3)
C7 C8 1.336(3)
C7 Cl1 1.723(2)
C8 C10 1.445(3)
C8 C9 1.494(3)
C9 O1 1.332(3)
C9 H9A 0.9700
C9 H9B 0.9700
C10 N1 1.280(3)
C10 H10 0.9300
C11 N3 1.321(3)
C11 N2 1.372(2)
C11 S1 1.678(2)
C12 N3 1.465(2)
C12 C13 1.514(3)
C12 C17 1.520(3)
C12 H12 0.9800
C13 C14 1.523(3)
C13 H13A 0.9700
C13 H13B 0.9700
C14 C15 1.510(4)
C14 H14A 0.9700
C14 H14B 0.9700
C15 C16 1.503(4)
C15 H15A 0.9700
C15 H15B 0.9700
C16 C17 1.524(3)
C16 H16A 0.9700
C16 H16B 0.9700
C17 H17A 0.9700
C17 H17B 0.9700
N1 N2 1.369(2)
N2 H2A 0.8600
N3 H3A 0.8600

loop_
_geom_hbond_atom_site_label_D
_geom_hbond_atom_site_label_H
_geom_hbond_atom_site_label_A
_geom_hbond_site_symmetry_A
_geom_hbond_distance_DH
_geom_hbond_distance_HA
_geom_hbond_distance_DA
_geom_hbond_angle_DHA
N2 H2A S1 5_656 0.86 2.73 3.507(2) 151
C12 H12 Cl1 2_655 0.98 2.83 3.689(2) 147

loop_
_geom_torsion_atom_site_label_1
_geom_torsion_atom_site_label_2
_geom_torsion_atom_site_label_3
_geom_torsion_atom_site_label_4
_geom_torsion
C6 C1 C2 C3 0.5(4)
C1 C2 C3 C4 -0.7(5)
C2 C3 C4 C5 0.4(5)
C3 C4 C5 O1 -179.4(3)
C3 C4 C5 C6 0.1(4)
O1 C5 C6 C1 179.1(3)
C4 C5 C6 C1 -0.4(4)
O1 C5 C6 C7 -1.3(4)
C4 C5 C6 C7 179.3(2)
C2 C1 C6 C5 0.1(4)
C2 C1 C6 C7 -179.5(2)
C5 C6 C7 C8 -0.8(3)
C1 C6 C7 C8 178.8(2)
C5 C6 C7 Cl1 -179.54(18)
C1 C6 C7 Cl1 0.1(3)
C6 C7 C8 C10 -171.9(2)
Cl1 C7 C8 C10 6.7(3)
C6 C7 C8 C9 4.0(3)
Cl1 C7 C8 C9 -177.36(19)
C7 C8 C9 O1 -5.4(4)
C10 C8 C9 O1 170.8(3)
C7 C8 C10 N1 174.1(2)
C9 C8 C10 N1 -1.8(3)
N3 C12 C13 C14 -176.0(2)
C17 C12 C13 C14 -55.4(3)
C12 C13 C14 C15 57.3(3)
C13 C14 C15 C16 -56.7(3)
C14 C15 C16 C17 54.5(3)
N3 C12 C17 C16 176.9(2)
C13 C12 C17 C16 53.6(3)
C15 C16 C17 C12 -53.2(3)
C8 C10 N1 N2 -173.26(19)
C10 N1 N2 C11 165.58(19)
N3 C11 N2 N1 13.0(3)
S1 C11 N2 N1 -165.46(16)
N2 C11 N3 C12 -172.13(19)
S1 C11 N3 C12 6.2(3)
C13 C12 N3 C11 -81.4(3)
C17 C12 N3 C11 156.1(2)
C8 C9 O1 C5 3.6(5)
C6 C5 O1 C9 -0.3(5)
C4 C5 O1 C9 179.2(3)
